data_2017254
loop_
_publ_author_name
'Ha, Jeong-Myeong'
'Young, Victor'

_publ_section_title
;
 Enantiotropic phase transition and twinning in
 2,2,3,3,4,4-hexafluoropentane-1,5-diol
;
_journal_coeditor_code GZ3166
_journal_issue 8
_journal_name_full 'Acta Crystallographica Section C'
_journal_page_first o388
_journal_page_last o395
_journal_paper_doi 10.1107/S0108270109025141
_journal_volume 65
_journal_year 2009
_chemical_formula_iupac 'C5 H6 F6 O2'
_chemical_formula_moiety 'C5 H6 F6 O2'
_chemical_formula_sum 'C5 H6 F6 O2'
_chemical_formula_weight 212.10
_chemical_name_common II
_chemical_name_systematic
;
2,2,3,3,4,4-hexafluoropentane-1,5-diol
;
_space_group_IT_number 1
_symmetry_cell_setting triclinic
_symmetry_space_group_name_Hall 'P 1'
_symmetry_space_group_name_H-M 'P 1'
_atom_sites_solution_hydrogens geom
_atom_sites_solution_primary direct
_atom_sites_solution_secondary difmap
_audit_creation_method SHELXL97
_cell_angle_alpha 82.814(3)
_cell_angle_beta 87.274(3)
_cell_angle_gamma 86.435(4)
_cell_formula_units_Z 2
_cell_length_a 4.8641(12)
_cell_length_b 5.7380(14)
_cell_length_c 13.325(3)
_cell_measurement_reflns_used 2983
_cell_measurement_temperature 173.00(10)
_cell_measurement_theta_max 26.43
_cell_measurement_theta_min 3.725
_cell_volume 367.97(15)
_computing_cell_refinement 'SAINT (Bruker, 2007)'
_computing_data_collection 'SMART (Bruker, 1997)'
_computing_data_reduction 'SHELXL97 (Sheldrick, 2008)'
_computing_molecular_graphics 'SHELXL97 (Sheldrick, 2008)'
_computing_publication_material 'SHELXL97 (Sheldrick, 2008)'
_computing_structure_refinement 'SHELXL97 (Sheldrick, 2008)'
_computing_structure_solution 'SHELXS97 (Sheldrick, 2008)'
_diffrn_ambient_temperature 173(2)
_diffrn_measured_fraction_theta_full 0.972
_diffrn_measured_fraction_theta_max 0.972
_diffrn_measurement_device_type 'Bruker SMART 1000 CCD Platform'
_diffrn_measurement_method '\w and \f'
_diffrn_radiation_monochromator graphite
_diffrn_radiation_source 'normal-focus sealed tube'
_diffrn_radiation_type MoK\a
_diffrn_radiation_wavelength 0.71073
_diffrn_reflns_av_R_equivalents 0.0501
_diffrn_reflns_av_sigmaI/netI 0.0570
_diffrn_reflns_limit_h_max 6
_diffrn_reflns_limit_h_min -6
_diffrn_reflns_limit_k_max 7
_diffrn_reflns_limit_k_min -7
_diffrn_reflns_limit_l_max 17
_diffrn_reflns_limit_l_min 0
_diffrn_reflns_number 5181
_diffrn_reflns_theta_full 27.49
_diffrn_reflns_theta_max 27.49
_diffrn_reflns_theta_min 1.54
_exptl_absorpt_coefficient_mu 0.237
_exptl_absorpt_correction_T_max 0.9609
_exptl_absorpt_correction_T_min 0.9218
_exptl_absorpt_correction_type multi-scan
_exptl_absorpt_process_details '(TWINABS, Version 2008/1; Sheldrick, 2008)'
_exptl_crystal_colour colourless
_exptl_crystal_density_diffrn 1.914
_exptl_crystal_density_method 'not measured'
_exptl_crystal_description block
_exptl_crystal_F_000 212
_exptl_crystal_size_max 0.35
_exptl_crystal_size_mid 0.20
_exptl_crystal_size_min 0.17
_refine_diff_density_max 0.391
_refine_diff_density_min -0.388
_refine_ls_abs_structure_details 'Flack (1983), with how many Friedel pairs?'
_refine_ls_abs_structure_Flack -0.8(14)
_refine_ls_extinction_method none
_refine_ls_goodness_of_fit_ref 1.037
_refine_ls_hydrogen_treatment constr
_refine_ls_matrix_type full
_refine_ls_number_parameters 242
_refine_ls_number_reflns 1652
_refine_ls_number_restraints 3
_refine_ls_restrained_S_all 1.035
_refine_ls_R_factor_all 0.0739
_refine_ls_R_factor_gt 0.0537
_refine_ls_shift/su_max 0.000
_refine_ls_shift/su_mean 0.000
_refine_ls_structure_factor_coef Fsqd
_refine_ls_weighting_details 'calc w = 1/[\s^2^(Fo^2^)+(0.0784P)^2^+0.0456P] where P=(Fo^2^+2Fc^2^)/3'
_refine_ls_weighting_scheme calc
_refine_ls_wR_factor_gt 0.1260
_refine_ls_wR_factor_ref 0.1380
_reflns_number_gt 1289
_reflns_number_total 1652
_reflns_threshold_expression I>2\s(I)
_cod_data_source_file gz3166.cif
_cod_data_source_block II
_cod_original_cell_volume 367.98(16)
_cod_database_code 2017254
_cod_database_fobs_code 2017254

loop_
_symmetry_equiv_pos_as_xyz
'x, y, z'

loop_
_atom_site_type_symbol
_atom_site_label
_atom_site_fract_x
_atom_site_fract_y
_atom_site_fract_z
_atom_site_U_iso_or_equiv
_atom_site_adp_type
_atom_site_calc_flag
_atom_site_refinement_flags
_atom_site_occupancy
_atom_site_disorder_assembly
_atom_site_disorder_group
F F1 0.4059(8) 0.3817(6) 0.8853(2) 0.0346(9) Uani d . 1 . .
F F2 -0.0025(8) 0.5432(6) 0.8558(3) 0.0348(9) Uani d . 1 . .
F F3 0.4761(7) 0.2581(6) 0.7018(3) 0.0320(8) Uani d . 1 . .
F F4 0.0464(7) 0.3487(6) 0.6670(2) 0.0333(9) Uani d . 1 . .
F F5 0.5090(8) 0.7370(6) 0.7351(3) 0.0328(8) Uani d . 1 . .
F F6 0.0999(7) 0.7996(6) 0.6739(2) 0.0304(8) Uani d . 1 . .
O O1 -0.0047(9) 0.1011(7) 0.9698(3) 0.0310(10) Uani d . 1 . .
H H1A 0.1369 0.0484 1.0007 0.047 Uiso calc R 1 . .
O O2 0.4994(10) 0.9049(7) 0.5273(3) 0.0347(10) Uani d . 1 . .
H H2A 0.3564 0.9660 0.4995 0.052 Uiso calc R 1 . .
F F7 0.5730(8) 0.3695(6) 0.3820(3) 0.0354(9) Uani d . 1 . .
F F8 0.9676(8) 0.5310(6) 0.3562(2) 0.0359(9) Uani d . 1 . .
F F9 0.5695(7) 0.2604(5) 0.1976(2) 0.0307(8) Uani d . 1 . .
F F10 0.9979(7) 0.3423(6) 0.1650(2) 0.0306(8) Uani d . 1 . .
F F11 0.4824(7) 0.7441(6) 0.2379(2) 0.0310(8) Uani d . 1 . .
F F12 0.8956(7) 0.7916(6) 0.1720(2) 0.0291(8) Uani d . 1 . .
O O3 0.9963(9) 0.0837(7) 0.4664(3) 0.0311(10) Uani d . 1 . .
H H3A 0.8441 0.0523 0.4959 0.047 Uiso calc R 1 . .
O O4 0.5023(9) 0.9131(7) 0.0305(3) 0.0332(10) Uani d . 1 . .
H H4A 0.6488 0.9785 0.0115 0.050 Uiso calc R 1 . .
C C1 0.0582(14) 0.1288(10) 0.8631(4) 0.0270(13) Uani d . 1 . .
H H1C -0.1113 0.1178 0.8260 0.032 Uiso calc R 1 . .
H H1B 0.1930 0.0020 0.8459 0.032 Uiso calc R 1 . .
C C2 0.1767(12) 0.3656(10) 0.8321(4) 0.0235(12) Uani d . 1 . .
C C3 0.2586(12) 0.4082(10) 0.7184(4) 0.0208(10) Uani d . 1 . .
C C4 0.3345(12) 0.6552(9) 0.6731(4) 0.0207(11) Uani d . 1 . .
C C5 0.4570(14) 0.6668(10) 0.5657(4) 0.0289(13) Uani d . 1 . .
H H5A 0.6347 0.5729 0.5652 0.035 Uiso calc R 1 . .
H H5B 0.3303 0.6001 0.5223 0.035 Uiso calc R 1 . .
C C6 0.9648(13) 0.1191(10) 0.3606(4) 0.0258(12) Uani d . 1 . .
H H6A 0.8558 -0.0062 0.3404 0.031 Uiso calc R 1 . .
H H6B 1.1480 0.1111 0.3251 0.031 Uiso calc R 1 . .
C C7 0.8208(13) 0.3554(9) 0.3311(4) 0.0243(12) Uani d . 1 . .
C C8 0.7657(12) 0.4043(10) 0.2170(4) 0.0223(11) Uani d . 1 . .
C C9 0.6752(12) 0.6559(10) 0.1733(4) 0.0237(12) Uani d . 1 . .
C C10 0.5647(13) 0.6744(10) 0.0673(4) 0.0262(12) Uani d . 1 . .
H H10B 0.7043 0.6053 0.0213 0.031 Uiso calc R 1 . .
H H10A 0.3965 0.5850 0.0691 0.031 Uiso calc R 1 . .

loop_
_atom_site_aniso_label
_atom_site_aniso_U_11
_atom_site_aniso_U_22
_atom_site_aniso_U_33
_atom_site_aniso_U_12
_atom_site_aniso_U_13
_atom_site_aniso_U_23
F1 0.040(2) 0.044(2) 0.0214(16) -0.0159(18) -0.0070(15) -0.0015(15)
F2 0.049(2) 0.0239(18) 0.0297(18) 0.0036(17) 0.0077(17) -0.0031(14)
F3 0.042(2) 0.0209(16) 0.0306(16) 0.0067(16) 0.0077(15) -0.0006(13)
F4 0.044(2) 0.038(2) 0.0187(16) -0.0135(18) -0.0080(15) -0.0018(14)
F5 0.043(2) 0.0260(17) 0.0305(18) -0.0124(16) -0.0071(15) -0.0016(13)
F6 0.034(2) 0.0251(17) 0.0302(18) 0.0023(15) 0.0056(15) 0.0020(14)
O1 0.035(2) 0.036(2) 0.020(2) -0.009(2) -0.0002(17) 0.0071(18)
O2 0.032(2) 0.033(3) 0.035(3) -0.003(2) 0.0000(19) 0.0097(19)
F7 0.036(2) 0.039(2) 0.0289(18) 0.0031(17) 0.0069(15) -0.0010(15)
F8 0.059(3) 0.0256(19) 0.0253(18) -0.0107(18) -0.0128(17) -0.0016(14)
F9 0.044(2) 0.0182(16) 0.0315(17) -0.0095(16) -0.0101(16) -0.0018(13)
F10 0.0352(19) 0.034(2) 0.0205(15) 0.0046(16) 0.0050(14) -0.0022(13)
F11 0.040(2) 0.0272(17) 0.0242(16) 0.0049(16) 0.0060(15) -0.0026(13)
F12 0.0360(19) 0.0243(16) 0.0278(17) -0.0115(15) -0.0086(14) 0.0013(13)
O3 0.036(2) 0.032(2) 0.023(2) -0.002(2) -0.0036(17) 0.0060(18)
O4 0.030(2) 0.030(2) 0.037(3) -0.0068(19) -0.0035(19) 0.0084(19)
C1 0.038(3) 0.026(3) 0.016(3) -0.010(3) 0.001(2) 0.003(2)
C2 0.026(3) 0.025(3) 0.019(3) -0.002(2) 0.004(2) -0.001(2)
C3 0.025(3) 0.021(3) 0.016(2) 0.001(2) -0.004(2) -0.0018(18)
C4 0.027(3) 0.017(2) 0.017(2) 0.000(2) 0.003(2) 0.000(2)
C5 0.043(4) 0.026(3) 0.016(3) 0.003(3) 0.005(2) -0.001(2)
C6 0.033(3) 0.022(3) 0.020(3) 0.004(3) -0.006(2) 0.004(2)
C7 0.037(3) 0.020(3) 0.017(2) -0.007(2) 0.000(2) -0.002(2)
C8 0.023(3) 0.026(3) 0.019(2) -0.009(2) 0.001(2) -0.0042(19)
C9 0.026(3) 0.023(3) 0.022(3) -0.006(2) 0.006(2) -0.003(2)
C10 0.033(3) 0.028(3) 0.017(3) -0.004(3) -0.001(2) 0.002(2)

loop_
_atom_type_symbol
_atom_type_description
_atom_type_scat_dispersion_real
_atom_type_scat_dispersion_imag
_atom_type_scat_source
C C 0.0033 0.0016 'International Tables Vol C Tables 4.2.6.8 and 6.1.1.4'
H H 0.0000 0.0000 'International Tables Vol C Tables 4.2.6.8 and 6.1.1.4'
O O 0.0106 0.0060 'International Tables Vol C Tables 4.2.6.8 and 6.1.1.4'
F F 0.0171 0.0103 'International Tables Vol C Tables 4.2.6.8 and 6.1.1.4'

loop_
_geom_angle_atom_site_label_1
_geom_angle_atom_site_label_2
_geom_angle_atom_site_label_3
_geom_angle_site_symmetry_1
_geom_angle_site_symmetry_3
_geom_angle
_geom_angle_publ_flag
C1 O1 H1A . . 109.5 ?
C5 O2 H2A . . 109.5 ?
C6 O3 H3A . . 109.5 ?
C10 O4 H4A . . 109.5 ?
O1 C1 C2 . . 109.3(4) ?
O1 C1 H1C . . 109.8 ?
C2 C1 H1C . . 109.8 ?
O1 C1 H1B . . 109.8 ?
C2 C1 H1B . . 109.8 ?
H1C C1 H1B . . 108.3 ?
F2 C2 F1 . . 105.9(4) ?
F2 C2 C1 . . 111.2(5) ?
F1 C2 C1 . . 109.5(4) ?
F2 C2 C3 . . 108.9(4) ?
F1 C2 C3 . . 108.0(4) ?
C1 C2 C3 . . 113.0(4) ?
F3 C3 F4 . . 107.7(4) ?
F3 C3 C4 . . 107.8(4) ?
F4 C3 C4 . . 107.7(4) ?
F3 C3 C2 . . 107.2(4) ?
F4 C3 C2 . . 107.5(5) ?
C4 C3 C2 . . 118.5(4) ?
F5 C4 F6 . . 106.3(4) ?
F5 C4 C5 . . 110.9(5) ?
F6 C4 C5 . . 109.2(4) ?
F5 C4 C3 . . 108.8(4) ?
F6 C4 C3 . . 107.7(4) ?
C5 C4 C3 . . 113.6(4) ?
O2 C5 C4 . . 109.5(4) ?
O2 C5 H5A . . 109.8 ?
C4 C5 H5A . . 109.8 ?
O2 C5 H5B . . 109.8 ?
C4 C5 H5B . . 109.8 ?
H5A C5 H5B . . 108.2 ?
O3 C6 C7 . . 109.7(4) ?
O3 C6 H6A . . 109.7 ?
C7 C6 H6A . . 109.7 ?
O3 C6 H6B . . 109.7 ?
C7 C6 H6B . . 109.7 ?
H6A C6 H6B . . 108.2 ?
F8 C7 F7 . . 106.8(4) ?
F8 C7 C6 . . 111.1(5) ?
F7 C7 C6 . . 109.9(4) ?
F8 C7 C8 . . 108.3(4) ?
F7 C7 C8 . . 107.2(5) ?
C6 C7 C8 . . 113.2(4) ?
F10 C8 F9 . . 107.3(4) ?
F10 C8 C9 . . 107.2(4) ?
F9 C8 C9 . . 107.9(5) ?
F10 C8 C7 . . 108.1(5) ?
F9 C8 C7 . . 107.7(4) ?
C9 C8 C7 . . 118.2(4) ?
F11 C9 F12 . . 106.0(4) ?
F11 C9 C10 . . 110.3(5) ?
F12 C9 C10 . . 109.6(4) ?
F11 C9 C8 . . 108.8(4) ?
F12 C9 C8 . . 108.1(5) ?
C10 C9 C8 . . 113.8(5) ?
O4 C10 C9 . . 110.0(5) ?
O4 C10 H10B . . 109.7 ?
C9 C10 H10B . . 109.7 ?
O4 C10 H10A . . 109.7 ?
C9 C10 H10A . . 109.7 ?
H10B C10 H10A . . 108.2 ?

loop_
_geom_bond_atom_site_label_1
_geom_bond_atom_site_label_2
_geom_bond_site_symmetry_2
_geom_bond_distance
_geom_bond_publ_flag
F1 C2 . 1.364(7) ?
F2 C2 . 1.357(7) ?
F3 C3 . 1.350(6) ?
F4 C3 . 1.350(6) ?
F5 C4 . 1.355(6) ?
F6 C4 . 1.368(6) ?
O1 C1 . 1.431(6) ?
O1 H1A . 0.8400 ?
O2 C5 . 1.421(7) ?
O2 H2A . 0.8400 ?
F7 C7 . 1.358(6) ?
F8 C7 . 1.354(6) ?
F9 C8 . 1.354(6) ?
F10 C8 . 1.348(6) ?
F11 C9 . 1.360(6) ?
F12 C9 . 1.362(6) ?
O3 C6 . 1.414(6) ?
O3 H3A . 0.8400 ?
O4 C10 . 1.415(7) ?
O4 H4A . 0.8400 ?
C1 C2 . 1.511(8) ?
C1 H1C . 0.9900 ?
C1 H1B . 0.9900 ?
C2 C3 . 1.541(6) ?
C3 C4 . 1.529(7) ?
C4 C5 . 1.519(7) ?
C5 H5A . 0.9900 ?
C5 H5B . 0.9900 ?
C6 C7 . 1.503(8) ?
C6 H6A . 0.9900 ?
C6 H6B . 0.9900 ?
C7 C8 . 1.545(7) ?
C8 C9 . 1.533(7) ?
C9 C10 . 1.525(7) ?
C10 H10B . 0.9900 ?
C10 H10A . 0.9900 ?

loop_
_geom_hbond_atom_site_label_D
_geom_hbond_atom_site_label_H
_geom_hbond_atom_site_label_A
_geom_hbond_site_symmetry_A
_geom_hbond_distance_DH
_geom_hbond_distance_HA
_geom_hbond_distance_DA
_geom_hbond_angle_DHA
_geom_hbond_publ_flag
O1 H1A O4 1_546 0.84 1.93 2.746(6) 162.5 n
O2 H2A O3 1_465 0.84 1.89 2.714(6) 166.9 n
O3 H3A O2 1_545 0.84 1.93 2.733(6) 159.5 n
O4 H4A O1 1_664 0.84 1.90 2.736(6) 175.2 n

loop_
_geom_torsion_atom_site_label_1
_geom_torsion_atom_site_label_2
_geom_torsion_atom_site_label_3
_geom_torsion_atom_site_label_4
_geom_torsion_site_symmetry_1
_geom_torsion_site_symmetry_2
_geom_torsion_site_symmetry_3
_geom_torsion_site_symmetry_4
_geom_torsion
_geom_torsion_publ_flag
O1 C1 C2 F2 . . . . -58.7(6) ?
O1 C1 C2 F1 . . . . 57.9(6) ?
O1 C1 C2 C3 . . . . 178.4(5) ?
F2 C2 C3 F3 . . . . 167.7(4) ?
F1 C2 C3 F3 . . . . 53.1(5) ?
C1 C2 C3 F3 . . . . -68.2(6) ?
F2 C2 C3 F4 . . . . -76.7(5) ?
F1 C2 C3 F4 . . . . 168.7(5) ?
C1 C2 C3 F4 . . . . 47.4(6) ?
F2 C2 C3 C4 . . . . 45.5(7) ?
F1 C2 C3 C4 . . . . -69.1(6) ?
C1 C2 C3 C4 . . . . 169.7(5) ?
F3 C3 C4 F5 . . . . -75.7(5) ?
F4 C3 C4 F5 . . . . 168.3(4) ?
C2 C3 C4 F5 . . . . 46.2(6) ?
F3 C3 C4 F6 . . . . 169.5(4) ?
F4 C3 C4 F6 . . . . 53.5(5) ?
C2 C3 C4 F6 . . . . -68.6(6) ?
F3 C3 C4 C5 . . . . 48.4(6) ?
F4 C3 C4 C5 . . . . -67.5(6) ?
C2 C3 C4 C5 . . . . 170.3(5) ?
F5 C4 C5 O2 . . . . -61.8(6) ?
F6 C4 C5 O2 . . . . 54.9(6) ?
C3 C4 C5 O2 . . . . 175.2(5) ?
O3 C6 C7 F8 . . . . 60.5(6) ?
O3 C6 C7 F7 . . . . -57.5(6) ?
O3 C6 C7 C8 . . . . -177.4(5) ?
F8 C7 C8 F10 . . . . 78.0(5) ?
F7 C7 C8 F10 . . . . -167.1(4) ?
C6 C7 C8 F10 . . . . -45.7(6) ?
F8 C7 C8 F9 . . . . -166.4(4) ?
F7 C7 C8 F9 . . . . -51.5(5) ?
C6 C7 C8 F9 . . . . 69.8(6) ?
F8 C7 C8 C9 . . . . -43.9(7) ?
F7 C7 C8 C9 . . . . 71.0(6) ?
C6 C7 C8 C9 . . . . -167.6(5) ?
F10 C8 C9 F11 . . . . -166.0(4) ?
F9 C8 C9 F11 . . . . 78.8(5) ?
C7 C8 C9 F11 . . . . -43.6(7) ?
F10 C8 C9 F12 . . . . -51.2(5) ?
F9 C8 C9 F12 . . . . -166.5(4) ?
C7 C8 C9 F12 . . . . 71.1(6) ?
F10 C8 C9 C10 . . . . 70.7(6) ?
F9 C8 C9 C10 . . . . -44.6(6) ?
C7 C8 C9 C10 . . . . -166.9(5) ?
F11 C9 C10 O4 . . . . 61.1(6) ?
F12 C9 C10 O4 . . . . -55.3(6) ?
C8 C9 C10 O4 . . . . -176.4(5) ?
